data_7003009
loop_
_publ_author_name
'Rankin, Matthew A'
'Hesp, Kevin D'
'Schatte, Gabriele'
'McDonald, Robert'
'Stradiotto, Mark'

_publ_section_title
;
 Exploring the reactivity of a coordinatively unsaturated
 Cp*Ru(kappa(2)-P,O) complex with small molecule substrates:
 application in E-H bond activation (E = H, B, and Si).
;
_journal_issue 24
_journal_name_full 'Dalton transactions (Cambridge, England : 2003)'
_journal_page_first 4756
_journal_page_last 4765
_journal_paper_doi 10.1039/b903420j
_journal_year 2009
_chemical_formula_moiety 'C25 H36 Cl O P Ru, 0.5(C6 H6)'
_chemical_formula_sum 'C28 H39 Cl O P Ru'
_chemical_formula_weight 559.08
_chemical_name_systematic
;
?
;
_space_group_IT_number 14
_symmetry_cell_setting monoclinic
_symmetry_space_group_name_Hall '-P 2ybc'
_symmetry_space_group_name_H-M 'P 1 21/c 1'
_atom_sites_solution_hydrogens geom
_atom_sites_solution_primary direct
_atom_sites_solution_secondary difmap
_cell_angle_alpha 90.00
_cell_angle_beta 105.8122(10)
_cell_angle_gamma 90.00
_cell_formula_units_Z 4
_cell_length_a 20.2188(2)
_cell_length_b 8.5282(3)
_cell_length_c 16.0143(3)
_cell_measurement_reflns_used 11672
_cell_measurement_temperature 173(2)
_cell_measurement_theta_max 27.88
_cell_measurement_theta_min 1.00
_cell_volume 2656.86(11)
_computing_cell_refinement 'HKL DENZO and SCALEPACK, Bruker AXS/Nonius'
_computing_data_collection 'COLLECT, Bruker AXS/Nonius'
_computing_data_reduction 'HKL DENZO and SCALEPACK, Bruker AXS/Nonius'
_computing_molecular_graphics ' Cameron (WinGX v1.70-01), Ortep (SHELXTL-NT v6.14, Bruker AXS)'
_computing_publication_material 'WinGX v1.70.01 (L. J. Farrugia)'
_computing_structure_refinement 'SHELXL-97 (Sheldrick, 1997)'
_computing_structure_solution ' SIR-97 (A. Altomare, G. Cascarano, C. Giacovazzo et al., 1999)'
_diffrn_ambient_temperature 173(2)
_diffrn_measured_fraction_theta_full 0.997
_diffrn_measured_fraction_theta_max 0.997
_diffrn_measurement_device '95mm CCD camera on \k-goniostat'
_diffrn_measurement_device_type 'KappaCCD (BruKer AXS-Nonius, FR540C)'
_diffrn_measurement_method 'CCD rotation images, thick slices'
_diffrn_radiation_monochromator 'horizonally mounted graphite crystal'
_diffrn_radiation_source 'Nonius FR590D, fine-focus sealed tube'
_diffrn_radiation_type MoK\a
_diffrn_radiation_wavelength 0.71073
_diffrn_reflns_av_R_equivalents 0.0417
_diffrn_reflns_av_sigmaI/netI 0.0358
_diffrn_reflns_limit_h_max 26
_diffrn_reflns_limit_h_min -26
_diffrn_reflns_limit_k_max 11
_diffrn_reflns_limit_k_min -10
_diffrn_reflns_limit_l_max 21
_diffrn_reflns_limit_l_min -21
_diffrn_reflns_number 21126
_diffrn_reflns_theta_full 27.94
_diffrn_reflns_theta_max 27.94
_diffrn_reflns_theta_min 2.56
_diffrn_standards_decay_% 'no decay'
_exptl_absorpt_coefficient_mu 0.769
_exptl_absorpt_correction_T_max 0.9271
_exptl_absorpt_correction_T_min 0.8614
_exptl_absorpt_correction_type multi-scan
_exptl_absorpt_process_details 'HKL Scalepack (Otwinowski & Minor 1997)'
_exptl_crystal_colour orange
_exptl_crystal_density_diffrn 1.398
_exptl_crystal_density_method 'not measured'
_exptl_crystal_description plate
_exptl_crystal_F_000 1164
_exptl_crystal_size_max 0.20
_exptl_crystal_size_mid 0.18
_exptl_crystal_size_min 0.10
_refine_diff_density_max 0.809
_refine_diff_density_min -0.718
_refine_diff_density_rms 0.083
_refine_ls_extinction_coef 0.0026(3)
_refine_ls_extinction_expression Fc^*^=kFc[1+0.001xFc^2^\l^3^/sin(2\q)]^-1/4^
_refine_ls_extinction_method SHELXL
_refine_ls_goodness_of_fit_ref 1.076
_refine_ls_hydrogen_treatment mixed
_refine_ls_matrix_type full
_refine_ls_number_parameters 303
_refine_ls_number_reflns 6346
_refine_ls_number_restraints 0
_refine_ls_restrained_S_all 1.076
_refine_ls_R_factor_all 0.0439
_refine_ls_R_factor_gt 0.0324
_refine_ls_shift/su_max 0.001
_refine_ls_shift/su_mean 0.000
_refine_ls_structure_factor_coef Fsqd
_refine_ls_weighting_details 'calc w=1/[\s^2^(Fo^2^)+(0.0327P)^2^+2.0873P] where P=(Fo^2^+2Fc^2^)/3'
_refine_ls_weighting_scheme calc
_refine_ls_wR_factor_gt 0.0725
_refine_ls_wR_factor_ref 0.0783
_reflns_number_gt 5293
_reflns_number_total 6346
_reflns_threshold_expression >2sigma(I)
_cod_data_source_file B903402J.txt
_cod_data_source_block damsmr0705
_cod_original_sg_symbol_H-M 'P 21/c'
_cod_database_code 7003009

loop_
_symmetry_equiv_pos_as_xyz
'x, y, z'
'-x, y+1/2, -z+1/2'
'-x, -y, -z'
'x, -y-1/2, z-1/2'

loop_
_atom_site_label
_atom_site_type_symbol
_atom_site_fract_x
_atom_site_fract_y
_atom_site_fract_z
_atom_site_U_iso_or_equiv
_atom_site_adp_type
_atom_site_occupancy
_atom_site_symmetry_multiplicity
_atom_site_calc_flag
_atom_site_refinement_flags
_atom_site_disorder_assembly
_atom_site_disorder_group
Ru1 Ru 0.320149(9) 0.15489(2) 0.027482(11) 0.01663(7) Uani 1 1 d . . .
Cl1 Cl 0.22329(3) 0.31102(7) -0.05744(4) 0.02727(14) Uani 1 1 d . . .
P1 P 0.24508(3) -0.04977(7) 0.03624(4) 0.01876(13) Uani 1 1 d . . .
O1 O 0.28119(8) 0.23639(19) 0.13696(10) 0.0213(3) Uani 1 1 d . . .
C1 C 0.18334(12) 0.0684(3) 0.07896(15) 0.0207(5) Uani 1 1 d . . .
H1 H 0.1635(15) 0.127(4) 0.031(2) 0.036(8) Uiso 1 1 d . . .
C2 C 0.22596(12) 0.1838(3) 0.14233(14) 0.0203(5) Uani 1 1 d . . .
C3 C 0.19287(12) 0.2175(3) 0.21422(15) 0.0255(5) Uani 1 1 d . . .
H3A H 0.2260 0.2034 0.2719 0.031 Uiso 1 1 calc R . .
H3B H 0.1743 0.3256 0.2098 0.031 Uiso 1 1 calc R . .
C3A C 0.13598(12) 0.0981(3) 0.19915(15) 0.0246(5) Uani 1 1 d . . .
C4 C 0.09073(13) 0.0705(4) 0.24918(16) 0.0342(6) Uani 1 1 d . . .
H4 H 0.0944 0.1279 0.3011 0.041 Uiso 1 1 calc . . .
C5 C 0.04013(14) -0.0423(4) 0.22182(19) 0.0422(7) Uani 1 1 d . . .
H5 H 0.0090 -0.0626 0.2556 0.051 Uiso 1 1 calc . . .
C6 C 0.03428(15) -0.1257(4) 0.1461(2) 0.0449(8) Uani 1 1 d . . .
H6 H -0.0008 -0.2026 0.1284 0.054 Uiso 1 1 calc . . .
C7 C 0.07899(14) -0.0983(4) 0.09571(18) 0.0343(6) Uani 1 1 d . . .
H7 H 0.0744 -0.1547 0.0433 0.041 Uiso 1 1 calc . . .
C7A C 0.13057(12) 0.0126(3) 0.12303(15) 0.0248(5) Uani 1 1 d . . .
C10 C 0.38789(12) 0.1128(3) -0.05215(15) 0.0245(5) Uani 1 1 d . . .
C11 C 0.41277(12) 0.0300(3) 0.02912(17) 0.0256(5) Uani 1 1 d . . .
C12 C 0.42694(11) 0.1433(3) 0.09723(15) 0.0233(5) Uani 1 1 d . . .
C13 C 0.41340(12) 0.2965(3) 0.05826(15) 0.0233(5) Uani 1 1 d . . .
C14 C 0.39107(12) 0.2779(3) -0.03257(15) 0.0246(5) Uani 1 1 d . . .
C15 C 0.37489(15) 0.0442(4) -0.14158(18) 0.0427(7) Uani 1 1 d . . .
H15A H 0.3366 0.0998 -0.1813 0.051 Uiso 1 1 calc R . .
H15B H 0.3633 -0.0671 -0.1400 0.051 Uiso 1 1 calc R . .
H15C H 0.4163 0.0552 -0.1617 0.051 Uiso 1 1 calc R . .
C16 C 0.42828(14) -0.1411(3) 0.0376(2) 0.0377(7) Uani 1 1 d . . .
H16A H 0.4718 -0.1616 0.0238 0.045 Uiso 1 1 calc R . .
H16B H 0.3913 -0.1995 -0.0026 0.045 Uiso 1 1 calc R . .
H16C H 0.4319 -0.1747 0.0972 0.045 Uiso 1 1 calc R . .
C17 C 0.45854(14) 0.1159(4) 0.19255(17) 0.0370(6) Uani 1 1 d . . .
H17A H 0.4563 0.0040 0.2054 0.044 Uiso 1 1 calc R . .
H17B H 0.4332 0.1759 0.2260 0.044 Uiso 1 1 calc R . .
H17C H 0.5066 0.1501 0.2083 0.044 Uiso 1 1 calc R . .
C18 C 0.42180(15) 0.4489(3) 0.1066(2) 0.0392(7) Uani 1 1 d . . .
H18A H 0.4700 0.4821 0.1205 0.047 Uiso 1 1 calc R . .
H18B H 0.4083 0.4353 0.1605 0.047 Uiso 1 1 calc R . .
H18C H 0.3927 0.5288 0.0706 0.047 Uiso 1 1 calc R . .
C19 C 0.37386(15) 0.4071(4) -0.09806(19) 0.0379(7) Uani 1 1 d . . .
H19A H 0.3467 0.4873 -0.0785 0.046 Uiso 1 1 calc R . .
H19B H 0.3472 0.3646 -0.1540 0.046 Uiso 1 1 calc R . .
H19C H 0.4164 0.4541 -0.1046 0.046 Uiso 1 1 calc R . .
C21 C 0.27854(13) -0.2074(3) 0.11698(17) 0.0274(5) Uani 1 1 d . . .
H21 H 0.3184 -0.2551 0.1006 0.033 Uiso 1 1 calc R . .
C22 C 0.30784(15) -0.1353(3) 0.20685(17) 0.0359(6) Uani 1 1 d . . .
H22A H 0.2701 -0.0993 0.2295 0.043 Uiso 1 1 calc R . .
H22B H 0.3373 -0.0461 0.2026 0.043 Uiso 1 1 calc R . .
H22C H 0.3349 -0.2142 0.2461 0.043 Uiso 1 1 calc R . .
C23 C 0.22992(16) -0.3432(3) 0.1215(2) 0.0393(7) Uani 1 1 d . . .
H23A H 0.2540 -0.4194 0.1650 0.047 Uiso 1 1 calc R . .
H23B H 0.2149 -0.3943 0.0646 0.047 Uiso 1 1 calc R . .
H23C H 0.1898 -0.3026 0.1377 0.047 Uiso 1 1 calc R . .
C24 C 0.19006(13) -0.1565(3) -0.05773(16) 0.0263(5) Uani 1 1 d . . .
H24 H 0.1588 -0.2266 -0.0357 0.032 Uiso 1 1 calc R . .
C25 C 0.23509(16) -0.2606(4) -0.0977(2) 0.0430(7) Uani 1 1 d . . .
H25A H 0.2058 -0.3236 -0.1445 0.052 Uiso 1 1 calc R . .
H25B H 0.2629 -0.3301 -0.0530 0.052 Uiso 1 1 calc R . .
H25C H 0.2655 -0.1946 -0.1211 0.052 Uiso 1 1 calc R . .
C26 C 0.14544(18) -0.0497(4) -0.1263(2) 0.0537(9) Uani 1 1 d . . .
H26A H 0.1747 0.0246 -0.1465 0.064 Uiso 1 1 calc R . .
H26B H 0.1136 0.0082 -0.1012 0.064 Uiso 1 1 calc R . .
H26C H 0.1193 -0.1129 -0.1753 0.064 Uiso 1 1 calc R . .
C31 C 0.04720(16) 0.9658(4) 0.4547(2) 0.0445(8) Uani 1 1 d . . .
H31 H 0.0796 0.9426 0.4233 0.053 Uiso 1 1 calc . . .
C32 C -0.01528(19) 0.8897(4) 0.4347(2) 0.0496(8) Uani 1 1 d . . .
H32 H -0.0259 0.8132 0.3900 0.059 Uiso 1 1 calc . . .
C33 C 0.06249(15) 1.0745(4) 0.5197(2) 0.0472(8) Uani 1 1 d . . .
H33 H 0.1058 1.1259 0.5338 0.057 Uiso 1 1 calc . . .

loop_
_atom_site_aniso_label
_atom_site_aniso_U_11
_atom_site_aniso_U_22
_atom_site_aniso_U_33
_atom_site_aniso_U_23
_atom_site_aniso_U_13
_atom_site_aniso_U_12
Ru1 0.01816(10) 0.01565(10) 0.01703(10) -0.00021(7) 0.00640(7) 0.00055(7)
Cl1 0.0265(3) 0.0314(3) 0.0246(3) 0.0081(2) 0.0080(2) 0.0077(2)
P1 0.0208(3) 0.0165(3) 0.0205(3) -0.0024(2) 0.0084(2) -0.0008(2)
O1 0.0253(8) 0.0211(8) 0.0194(8) -0.0027(6) 0.0091(6) -0.0017(7)
C1 0.0222(11) 0.0200(12) 0.0211(11) -0.0018(9) 0.0082(9) 0.0010(9)
C2 0.0236(11) 0.0193(12) 0.0193(10) 0.0002(9) 0.0079(9) 0.0035(9)
C3 0.0273(12) 0.0308(13) 0.0203(11) -0.0054(10) 0.0100(9) -0.0004(10)
C3A 0.0216(11) 0.0308(13) 0.0222(11) 0.0008(10) 0.0073(9) 0.0016(10)
C4 0.0286(13) 0.0532(18) 0.0229(12) -0.0028(12) 0.0104(10) -0.0033(12)
C5 0.0305(14) 0.066(2) 0.0357(15) 0.0017(14) 0.0182(12) -0.0080(14)
C6 0.0319(15) 0.057(2) 0.0513(18) -0.0095(15) 0.0207(14) -0.0169(14)
C7 0.0294(13) 0.0412(16) 0.0355(14) -0.0115(12) 0.0145(11) -0.0093(12)
C7A 0.0210(11) 0.0302(13) 0.0252(11) 0.0005(10) 0.0096(9) 0.0020(10)
C10 0.0204(11) 0.0325(13) 0.0250(12) -0.0058(10) 0.0137(9) -0.0020(10)
C11 0.0194(11) 0.0212(12) 0.0393(14) -0.0003(10) 0.0131(10) 0.0034(9)
C12 0.0160(10) 0.0282(13) 0.0255(11) 0.0026(10) 0.0053(9) 0.0008(9)
C13 0.0195(11) 0.0230(12) 0.0285(12) -0.0007(10) 0.0082(9) -0.0029(9)
C14 0.0201(11) 0.0288(13) 0.0286(12) 0.0062(10) 0.0130(10) -0.0009(10)
C15 0.0384(15) 0.061(2) 0.0341(15) -0.0176(14) 0.0182(12) -0.0075(14)
C16 0.0287(13) 0.0213(13) 0.068(2) 0.0016(13) 0.0214(14) 0.0061(10)
C17 0.0281(13) 0.0523(18) 0.0279(13) 0.0089(12) 0.0027(11) 0.0004(12)
C18 0.0386(15) 0.0278(15) 0.0508(17) -0.0114(13) 0.0118(13) -0.0076(12)
C19 0.0357(14) 0.0420(17) 0.0397(15) 0.0172(13) 0.0163(12) 0.0028(13)
C21 0.0287(12) 0.0193(12) 0.0365(13) 0.0048(10) 0.0127(11) 0.0020(10)
C22 0.0413(15) 0.0338(15) 0.0290(13) 0.0131(11) 0.0035(11) -0.0004(12)
C23 0.0482(17) 0.0251(14) 0.0467(17) 0.0073(12) 0.0163(14) -0.0059(12)
C24 0.0273(12) 0.0260(13) 0.0275(12) -0.0085(10) 0.0108(10) -0.0045(10)
C25 0.0484(17) 0.0429(18) 0.0421(16) -0.0209(14) 0.0201(14) -0.0058(14)
C26 0.056(2) 0.054(2) 0.0369(16) -0.0166(15) -0.0125(14) 0.0048(17)
C31 0.0434(16) 0.052(2) 0.0408(16) 0.0204(15) 0.0167(13) 0.0123(15)
C32 0.065(2) 0.0360(17) 0.0419(17) 0.0009(14) 0.0047(16) -0.0020(16)
C33 0.0356(15) 0.049(2) 0.0511(18) 0.0159(16) 0.0009(14) -0.0143(14)

loop_
_atom_type_symbol
_atom_type_description
_atom_type_scat_dispersion_real
_atom_type_scat_dispersion_imag
_atom_type_scat_source
C C 0.0033 0.0016 'International Tables Vol C Tables 4.2.6.8 and 6.1.1.4'
H H 0.0000 0.0000 'International Tables Vol C Tables 4.2.6.8 and 6.1.1.4'
Cl Cl 0.1484 0.1585 'International Tables Vol C Tables 4.2.6.8 and 6.1.1.4'
O O 0.0106 0.0060 'International Tables Vol C Tables 4.2.6.8 and 6.1.1.4'
P P 0.1023 0.0942 'International Tables Vol C Tables 4.2.6.8 and 6.1.1.4'
Ru Ru -1.2594 0.8363 'International Tables Vol C Tables 4.2.6.8 and 6.1.1.4'

loop_
_geom_angle_atom_site_label_1
_geom_angle_atom_site_label_2
_geom_angle_atom_site_label_3
_geom_angle
_geom_angle_site_symmetry_1
_geom_angle_site_symmetry_3
_geom_angle_publ_flag
C10 Ru1 C12 65.54(9) . . ?
C10 Ru1 C11 39.39(9) . . ?
C12 Ru1 C11 38.81(9) . . ?
C10 Ru1 C13 64.73(9) . . ?
C12 Ru1 C13 38.94(9) . . ?
C11 Ru1 C13 64.83(9) . . ?
C10 Ru1 C14 38.73(9) . . ?
C12 Ru1 C14 64.27(9) . . ?
C11 Ru1 C14 64.64(9) . . ?
C13 Ru1 C14 37.56(9) . . ?
C10 Ru1 O1 160.92(8) . . ?
C12 Ru1 O1 97.27(8) . . ?
C11 Ru1 O1 129.88(8) . . ?
C13 Ru1 O1 96.84(7) . . ?
C14 Ru1 O1 127.60(8) . . ?
C10 Ru1 P1 116.17(7) . . ?
C12 Ru1 P1 120.73(7) . . ?
C11 Ru1 P1 101.93(7) . . ?
C13 Ru1 P1 159.11(7) . . ?
C14 Ru1 P1 153.17(7) . . ?
O1 Ru1 P1 79.10(4) . . ?
C10 Ru1 Cl1 107.74(7) . . ?
C12 Ru1 Cl1 148.48(7) . . ?
C11 Ru1 Cl1 146.95(7) . . ?
C13 Ru1 Cl1 109.60(7) . . ?
C14 Ru1 Cl1 90.91(6) . . ?
O1 Ru1 Cl1 82.32(4) . . ?
P1 Ru1 Cl1 90.30(2) . . ?
C24 P1 C21 103.54(12) . . ?
C24 P1 C1 104.43(11) . . ?
C21 P1 C1 106.70(11) . . ?
C24 P1 Ru1 125.04(8) . . ?
C21 P1 Ru1 117.47(8) . . ?
C1 P1 Ru1 97.36(8) . . ?
C2 O1 Ru1 117.77(14) . . ?
C2 C1 C7A 103.82(18) . . ?
C2 C1 P1 106.39(15) . . ?
C7A C1 P1 128.92(18) . . ?
C2 C1 H1 104.3(19) . . ?
C7A C1 H1 111.2(19) . . ?
P1 C1 H1 100.0(18) . . ?
O1 C2 C1 123.79(19) . . ?
O1 C2 C3 125.8(2) . . ?
C1 C2 C3 110.36(19) . . ?
C3A C3 C2 103.12(19) . . ?
C3A C3 H3A 111.1 . . ?
C2 C3 H3A 111.1 . . ?
C3A C3 H3B 111.1 . . ?
C2 C3 H3B 111.1 . . ?
H3A C3 H3B 109.1 . . ?
C4 C3A C7A 120.4(2) . . ?
C4 C3A C3 128.0(2) . . ?
C7A C3A C3 111.5(2) . . ?
C5 C4 C3A 118.7(2) . . ?
C5 C4 H4 120.6 . . ?
C3A C4 H4 120.6 . . ?
C6 C5 C4 120.9(2) . . ?
C6 C5 H5 119.5 . . ?
C4 C5 H5 119.5 . . ?
C5 C6 C7 120.7(3) . . ?
C5 C6 H6 119.7 . . ?
C7 C6 H6 119.7 . . ?
C6 C7 C7A 119.0(2) . . ?
C6 C7 H7 120.5 . . ?
C7A C7 H7 120.5 . . ?
C7 C7A C3A 120.2(2) . . ?
C7 C7A C1 129.4(2) . . ?
C3A C7A C1 110.3(2) . . ?
C14 C10 C11 107.3(2) . . ?
C14 C10 C15 125.1(2) . . ?
C11 C10 C15 126.5(2) . . ?
C14 C10 Ru1 72.80(12) . . ?
C11 C10 Ru1 70.59(12) . . ?
C15 C10 Ru1 131.22(18) . . ?
C12 C11 C10 107.8(2) . . ?
C12 C11 C16 126.8(2) . . ?
C10 C11 C16 125.0(2) . . ?
C12 C11 Ru1 70.50(13) . . ?
C10 C11 Ru1 70.02(13) . . ?
C16 C11 Ru1 130.35(17) . . ?
C11 C12 C13 108.0(2) . . ?
C11 C12 C17 127.8(2) . . ?
C13 C12 C17 123.9(2) . . ?
C11 C12 Ru1 70.69(13) . . ?
C13 C12 Ru1 71.79(13) . . ?
C17 C12 Ru1 128.64(17) . . ?
C14 C13 C12 108.3(2) . . ?
C14 C13 C18 126.2(2) . . ?
C12 C13 C18 125.5(2) . . ?
C14 C13 Ru1 71.94(13) . . ?
C12 C13 Ru1 69.27(13) . . ?
C18 C13 Ru1 124.52(17) . . ?
C13 C14 C10 108.5(2) . . ?
C13 C14 C19 126.0(3) . . ?
C10 C14 C19 125.4(2) . . ?
C13 C14 Ru1 70.50(13) . . ?
C10 C14 Ru1 68.47(12) . . ?
C19 C14 Ru1 127.12(17) . . ?
C10 C15 H15A 109.5 . . ?
C10 C15 H15B 109.5 . . ?
H15A C15 H15B 109.5 . . ?
C10 C15 H15C 109.5 . . ?
H15A C15 H15C 109.5 . . ?
H15B C15 H15C 109.5 . . ?
C11 C16 H16A 109.5 . . ?
C11 C16 H16B 109.5 . . ?
H16A C16 H16B 109.5 . . ?
C11 C16 H16C 109.5 . . ?
H16A C16 H16C 109.5 . . ?
H16B C16 H16C 109.5 . . ?
C12 C17 H17A 109.5 . . ?
C12 C17 H17B 109.5 . . ?
H17A C17 H17B 109.5 . . ?
C12 C17 H17C 109.5 . . ?
H17A C17 H17C 109.5 . . ?
H17B C17 H17C 109.5 . . ?
C13 C18 H18A 109.5 . . ?
C13 C18 H18B 109.5 . . ?
H18A C18 H18B 109.5 . . ?
C13 C18 H18C 109.5 . . ?
H18A C18 H18C 109.5 . . ?
H18B C18 H18C 109.5 . . ?
C14 C19 H19A 109.5 . . ?
C14 C19 H19B 109.5 . . ?
H19A C19 H19B 109.5 . . ?
C14 C19 H19C 109.5 . . ?
H19A C19 H19C 109.5 . . ?
H19B C19 H19C 109.5 . . ?
C22 C21 C23 110.4(2) . . ?
C22 C21 P1 109.77(17) . . ?
C23 C21 P1 117.52(19) . . ?
C22 C21 H21 106.1 . . ?
C23 C21 H21 106.1 . . ?
P1 C21 H21 106.1 . . ?
C21 C22 H22A 109.5 . . ?
C21 C22 H22B 109.5 . . ?
H22A C22 H22B 109.5 . . ?
C21 C22 H22C 109.5 . . ?
H22A C22 H22C 109.5 . . ?
H22B C22 H22C 109.5 . . ?
C21 C23 H23A 109.5 . . ?
C21 C23 H23B 109.5 . . ?
H23A C23 H23B 109.5 . . ?
C21 C23 H23C 109.5 . . ?
H23A C23 H23C 109.5 . . ?
H23B C23 H23C 109.5 . . ?
C26 C24 C25 110.4(2) . . ?
C26 C24 P1 113.56(19) . . ?
C25 C24 P1 109.34(18) . . ?
C26 C24 H24 107.8 . . ?
C25 C24 H24 107.8 . . ?
P1 C24 H24 107.8 . . ?
C24 C25 H25A 109.5 . . ?
C24 C25 H25B 109.5 . . ?
H25A C25 H25B 109.5 . . ?
C24 C25 H25C 109.5 . . ?
H25A C25 H25C 109.5 . . ?
H25B C25 H25C 109.5 . . ?
C24 C26 H26A 109.5 . . ?
C24 C26 H26B 109.5 . . ?
H26A C26 H26B 109.5 . . ?
C24 C26 H26C 109.5 . . ?
H26A C26 H26C 109.5 . . ?
H26B C26 H26C 109.5 . . ?
C33 C31 C32 120.0(3) . . ?
C33 C31 H31 120.0 . . ?
C32 C31 H31 120.0 . . ?
C31 C32 C33 119.6(3) . 3_576 ?
C31 C32 H32 120.2 . . ?
C33 C32 H32 120.2 3_576 . ?
C31 C33 C32 120.4(3) . 3_576 ?
C31 C33 H33 119.8 . . ?
C32 C33 H33 119.8 3_576 . ?

loop_
_geom_bond_atom_site_label_1
_geom_bond_atom_site_label_2
_geom_bond_distance
_geom_bond_site_symmetry_2
_geom_bond_publ_flag
Ru1 C10 2.141(2) . ?
Ru1 C12 2.146(2) . ?
Ru1 C11 2.148(2) . ?
Ru1 C13 2.180(2) . ?
Ru1 C14 2.198(2) . ?
Ru1 O1 2.2204(15) . ?
Ru1 P1 2.3422(6) . ?
Ru1 Cl1 2.4508(6) . ?
P1 C24 1.849(2) . ?
P1 C21 1.860(3) . ?
P1 C1 1.873(2) . ?
O1 C2 1.228(3) . ?
C1 C2 1.505(3) . ?
C1 C7A 1.508(3) . ?
C1 H1 0.91(3) . ?
C2 C3 1.508(3) . ?
C3 C3A 1.506(3) . ?
C3 H3A 0.9900 . ?
C3 H3B 0.9900 . ?
C3A C4 1.391(3) . ?
C3A C7A 1.399(3) . ?
C4 C5 1.386(4) . ?
C4 H4 0.9500 . ?
C5 C6 1.383(4) . ?
C5 H5 0.9500 . ?
C6 C7 1.386(4) . ?
C6 H6 0.9500 . ?
C7 C7A 1.388(4) . ?
C7 H7 0.9500 . ?
C10 C14 1.440(4) . ?
C10 C11 1.446(3) . ?
C10 C15 1.502(3) . ?
C11 C12 1.427(3) . ?
C11 C16 1.491(3) . ?
C12 C13 1.442(3) . ?
C12 C17 1.504(3) . ?
C13 C14 1.410(3) . ?
C13 C18 1.498(4) . ?
C14 C19 1.495(4) . ?
C15 H15A 0.9800 . ?
C15 H15B 0.9800 . ?
C15 H15C 0.9800 . ?
C16 H16A 0.9800 . ?
C16 H16B 0.9800 . ?
C16 H16C 0.9800 . ?
C17 H17A 0.9800 . ?
C17 H17B 0.9800 . ?
C17 H17C 0.9800 . ?
C18 H18A 0.9800 . ?
C18 H18B 0.9800 . ?
C18 H18C 0.9800 . ?
C19 H19A 0.9800 . ?
C19 H19B 0.9800 . ?
C19 H19C 0.9800 . ?
C21 C22 1.528(4) . ?
C21 C23 1.534(4) . ?
C21 H21 1.0000 . ?
C22 H22A 0.9800 . ?
C22 H22B 0.9800 . ?
C22 H22C 0.9800 . ?
C23 H23A 0.9800 . ?
C23 H23B 0.9800 . ?
C23 H23C 0.9800 . ?
C24 C26 1.520(4) . ?
C24 C25 1.531(4) . ?
C24 H24 1.0000 . ?
C25 H25A 0.9800 . ?
C25 H25B 0.9800 . ?
C25 H25C 0.9800 . ?
C26 H26A 0.9800 . ?
C26 H26B 0.9800 . ?
C26 H26C 0.9800 . ?
C31 C33 1.364(5) . ?
C31 C32 1.378(5) . ?
C31 H31 0.9500 . ?
C32 C33 1.384(5) 3_576 ?
C32 H32 0.9500 . ?
C33 C32 1.384(5) 3_576 ?
C33 H33 0.9500 . ?

loop_
_geom_torsion_atom_site_label_1
_geom_torsion_atom_site_label_2
_geom_torsion_atom_site_label_3
_geom_torsion_atom_site_label_4
_geom_torsion
_geom_torsion_site_symmetry_1
_geom_torsion_site_symmetry_2
_geom_torsion_site_symmetry_3
_geom_torsion_site_symmetry_4
_geom_torsion_publ_flag
C10 Ru1 P1 C24 -49.22(13) . . . . ?
C12 Ru1 P1 C24 -125.07(12) . . . . ?
C11 Ru1 P1 C24 -88.30(12) . . . . ?
C13 Ru1 P1 C24 -136.6(2) . . . . ?
C14 Ru1 P1 C24 -31.83(18) . . . . ?
O1 Ru1 P1 C24 142.90(11) . . . . ?
Cl1 Ru1 P1 C24 60.78(10) . . . . ?
C10 Ru1 P1 C21 84.17(12) . . . . ?
C12 Ru1 P1 C21 8.32(12) . . . . ?
C11 Ru1 P1 C21 45.09(12) . . . . ?
C13 Ru1 P1 C21 -3.2(2) . . . . ?
C14 Ru1 P1 C21 101.56(17) . . . . ?
O1 Ru1 P1 C21 -83.72(10) . . . . ?
Cl1 Ru1 P1 C21 -165.84(9) . . . . ?
C10 Ru1 P1 C1 -162.65(11) . . . . ?
C12 Ru1 P1 C1 121.50(11) . . . . ?
C11 Ru1 P1 C1 158.28(10) . . . . ?
C13 Ru1 P1 C1 110.00(19) . . . . ?
C14 Ru1 P1 C1 -145.25(16) . . . . ?
O1 Ru1 P1 C1 29.47(9) . . . . ?
Cl1 Ru1 P1 C1 -52.65(8) . . . . ?
C10 Ru1 O1 C2 -166.9(2) . . . . ?
C12 Ru1 O1 C2 -142.14(17) . . . . ?
C11 Ru1 O1 C2 -118.64(18) . . . . ?
C13 Ru1 O1 C2 178.61(17) . . . . ?
C14 Ru1 O1 C2 154.86(16) . . . . ?
P1 Ru1 O1 C2 -22.13(16) . . . . ?
Cl1 Ru1 O1 C2 69.66(16) . . . . ?
C24 P1 C1 C2 -167.66(16) . . . . ?
C21 P1 C1 C2 83.10(17) . . . . ?
Ru1 P1 C1 C2 -38.53(16) . . . . ?
C24 P1 C1 C7A 68.5(2) . . . . ?
C21 P1 C1 C7A -40.8(2) . . . . ?
Ru1 P1 C1 C7A -162.4(2) . . . . ?
Ru1 O1 C2 C1 -0.3(3) . . . . ?
Ru1 O1 C2 C3 176.44(18) . . . . ?
C7A C1 C2 O1 167.6(2) . . . . ?
P1 C1 C2 O1 29.3(3) . . . . ?
C7A C1 C2 C3 -9.6(3) . . . . ?
P1 C1 C2 C3 -147.86(17) . . . . ?
O1 C2 C3 C3A -167.9(2) . . . . ?
C1 C2 C3 C3A 9.2(3) . . . . ?
C2 C3 C3A C4 176.6(3) . . . . ?
C2 C3 C3A C7A -5.2(3) . . . . ?
C7A C3A C4 C5 -0.4(4) . . . . ?
C3 C3A C4 C5 177.7(3) . . . . ?
C3A C4 C5 C6 -0.3(5) . . . . ?
C4 C5 C6 C7 0.0(5) . . . . ?
C5 C6 C7 C7A 1.0(5) . . . . ?
C6 C7 C7A C3A -1.7(4) . . . . ?
C6 C7 C7A C1 -177.3(3) . . . . ?
C4 C3A C7A C7 1.4(4) . . . . ?
C3 C3A C7A C7 -177.0(2) . . . . ?
C4 C3A C7A C1 177.8(2) . . . . ?
C3 C3A C7A C1 -0.6(3) . . . . ?
C2 C1 C7A C7 -177.8(3) . . . . ?
P1 C1 C7A C7 -53.0(4) . . . . ?
C2 C1 C7A C3A 6.2(3) . . . . ?
P1 C1 C7A C3A 131.1(2) . . . . ?
C12 Ru1 C10 C14 -78.75(15) . . . . ?
C11 Ru1 C10 C14 -116.1(2) . . . . ?
C13 Ru1 C10 C14 -35.66(14) . . . . ?
O1 Ru1 C10 C14 -51.5(3) . . . . ?
P1 Ru1 C10 C14 167.54(11) . . . . ?
Cl1 Ru1 C10 C14 68.15(14) . . . . ?
C12 Ru1 C10 C11 37.34(14) . . . . ?
C13 Ru1 C10 C11 80.43(15) . . . . ?
C14 Ru1 C10 C11 116.1(2) . . . . ?
O1 Ru1 C10 C11 64.5(3) . . . . ?
P1 Ru1 C10 C11 -76.37(14) . . . . ?
Cl1 Ru1 C10 C11 -175.76(12) . . . . ?
C12 Ru1 C10 C15 159.4(3) . . . . ?
C11 Ru1 C10 C15 122.0(3) . . . . ?
C13 Ru1 C10 C15 -157.5(3) . . . . ?
C14 Ru1 C10 C15 -121.9(3) . . . . ?
O1 Ru1 C10 C15 -173.4(2) . . . . ?
P1 Ru1 C10 C15 45.7(3) . . . . ?
Cl1 Ru1 C10 C15 -53.7(3) . . . . ?
C14 C10 C11 C12 3.3(2) . . . . ?
C15 C10 C11 C12 171.8(2) . . . . ?
Ru1 C10 C11 C12 -60.69(15) . . . . ?
C14 C10 C11 C16 -170.1(2) . . . . ?
C15 C10 C11 C16 -1.6(4) . . . . ?
Ru1 C10 C11 C16 125.9(2) . . . . ?
C14 C10 C11 Ru1 64.00(15) . . . . ?
C15 C10 C11 Ru1 -127.5(2) . . . . ?
C10 Ru1 C11 C12 118.2(2) . . . . ?
C13 Ru1 C11 C12 38.09(14) . . . . ?
C14 Ru1 C11 C12 79.80(15) . . . . ?
O1 Ru1 C11 C12 -39.13(17) . . . . ?
P1 Ru1 C11 C12 -124.81(13) . . . . ?
Cl1 Ru1 C11 C12 125.66(14) . . . . ?
C12 Ru1 C11 C10 -118.2(2) . . . . ?
C13 Ru1 C11 C10 -80.16(15) . . . . ?
C14 Ru1 C11 C10 -38.45(14) . . . . ?
O1 Ru1 C11 C10 -157.38(12) . . . . ?
P1 Ru1 C11 C10 116.95(13) . . . . ?
Cl1 Ru1 C11 C10 7.4(2) . . . . ?
C10 Ru1 C11 C16 -119.5(3) . . . . ?
C12 Ru1 C11 C16 122.3(3) . . . . ?
C13 Ru1 C11 C16 160.4(3) . . . . ?
C14 Ru1 C11 C16 -157.9(3) . . . . ?
O1 Ru1 C11 C16 83.1(3) . . . . ?
P1 Ru1 C11 C16 -2.5(3) . . . . ?
Cl1 Ru1 C11 C16 -112.1(3) . . . . ?
C10 C11 C12 C13 -2.1(2) . . . . ?
C16 C11 C12 C13 171.1(2) . . . . ?
Ru1 C11 C12 C13 -62.51(15) . . . . ?
C10 C11 C12 C17 -175.2(2) . . . . ?
C16 C11 C12 C17 -1.9(4) . . . . ?
Ru1 C11 C12 C17 124.4(2) . . . . ?
C10 C11 C12 Ru1 60.38(15) . . . . ?
C16 C11 C12 Ru1 -126.4(2) . . . . ?
C10 Ru1 C12 C11 -37.89(14) . . . . ?
C13 Ru1 C12 C11 -117.3(2) . . . . ?
C14 Ru1 C12 C11 -80.82(15) . . . . ?
O1 Ru1 C12 C11 150.77(14) . . . . ?
P1 Ru1 C12 C11 69.17(15) . . . . ?
Cl1 Ru1 C12 C11 -122.07(15) . . . . ?
C10 Ru1 C12 C13 79.44(15) . . . . ?
C11 Ru1 C12 C13 117.3(2) . . . . ?
C14 Ru1 C12 C13 36.51(13) . . . . ?
O1 Ru1 C12 C13 -91.90(13) . . . . ?
P1 Ru1 C12 C13 -173.50(11) . . . . ?
Cl1 Ru1 C12 C13 -4.7(2) . . . . ?
C10 Ru1 C12 C17 -161.3(3) . . . . ?
C11 Ru1 C12 C17 -123.4(3) . . . . ?
C13 Ru1 C12 C17 119.3(3) . . . . ?
C14 Ru1 C12 C17 155.8(3) . . . . ?
O1 Ru1 C12 C17 27.4(2) . . . . ?
P1 Ru1 C12 C17 -54.2(3) . . . . ?
Cl1 Ru1 C12 C17 114.5(2) . . . . ?
C11 C12 C13 C14 0.1(3) . . . . ?
C17 C12 C13 C14 173.5(2) . . . . ?
Ru1 C12 C13 C14 -61.69(16) . . . . ?
C11 C12 C13 C18 -179.9(2) . . . . ?
C17 C12 C13 C18 -6.5(4) . . . . ?
Ru1 C12 C13 C18 118.3(2) . . . . ?
C11 C12 C13 Ru1 61.80(15) . . . . ?
C17 C12 C13 Ru1 -124.8(2) . . . . ?
C10 Ru1 C13 C14 36.74(14) . . . . ?
C12 Ru1 C13 C14 118.4(2) . . . . ?
C11 Ru1 C13 C14 80.48(15) . . . . ?
O1 Ru1 C13 C14 -148.43(14) . . . . ?
P1 Ru1 C13 C14 134.28(17) . . . . ?
Cl1 Ru1 C13 C14 -64.18(15) . . . . ?
C10 Ru1 C13 C12 -81.71(15) . . . . ?
C11 Ru1 C13 C12 -37.96(14) . . . . ?
C14 Ru1 C13 C12 -118.4(2) . . . . ?
O1 Ru1 C13 C12 93.12(13) . . . . ?
P1 Ru1 C13 C12 15.8(3) . . . . ?
Cl1 Ru1 C13 C12 177.37(11) . . . . ?
C10 Ru1 C13 C18 158.7(3) . . . . ?
C12 Ru1 C13 C18 -119.5(3) . . . . ?
C11 Ru1 C13 C18 -157.5(2) . . . . ?
C14 Ru1 C13 C18 122.0(3) . . . . ?
O1 Ru1 C13 C18 -26.4(2) . . . . ?
P1 Ru1 C13 C18 -103.7(3) . . . . ?
Cl1 Ru1 C13 C18 57.8(2) . . . . ?
C12 C13 C14 C10 2.0(3) . . . . ?
C18 C13 C14 C10 -178.0(2) . . . . ?
Ru1 C13 C14 C10 -58.04(15) . . . . ?
C12 C13 C14 C19 -177.7(2) . . . . ?
C18 C13 C14 C19 2.3(4) . . . . ?
Ru1 C13 C14 C19 122.3(2) . . . . ?
C12 C13 C14 Ru1 60.01(15) . . . . ?
C18 C13 C14 Ru1 -120.0(2) . . . . ?
C11 C10 C14 C13 -3.3(2) . . . . ?
C15 C10 C14 C13 -172.0(2) . . . . ?
Ru1 C10 C14 C13 59.28(16) . . . . ?
C11 C10 C14 C19 176.4(2) . . . . ?
C15 C10 C14 C19 7.7(4) . . . . ?
Ru1 C10 C14 C19 -121.0(2) . . . . ?
C11 C10 C14 Ru1 -62.55(15) . . . . ?
C15 C10 C14 Ru1 128.7(2) . . . . ?
C10 Ru1 C14 C13 -120.1(2) . . . . ?
C12 Ru1 C14 C13 -37.84(14) . . . . ?
C11 Ru1 C14 C13 -81.05(15) . . . . ?
O1 Ru1 C14 C13 41.00(17) . . . . ?
P1 Ru1 C14 C13 -145.55(13) . . . . ?
Cl1 Ru1 C14 C13 122.00(14) . . . . ?
C12 Ru1 C14 C10 82.31(15) . . . . ?
C11 Ru1 C14 C10 39.10(14) . . . . ?
C13 Ru1 C14 C10 120.1(2) . . . . ?
O1 Ru1 C14 C10 161.15(12) . . . . ?
P1 Ru1 C14 C10 -25.4(2) . . . . ?
Cl1 Ru1 C14 C10 -117.86(13) . . . . ?
C10 Ru1 C14 C19 118.9(3) . . . . ?
C12 Ru1 C14 C19 -158.8(3) . . . . ?
C11 Ru1 C14 C19 158.0(3) . . . . ?
C13 Ru1 C14 C19 -121.0(3) . . . . ?
O1 Ru1 C14 C19 -80.0(3) . . . . ?
P1 Ru1 C14 C19 93.5(3) . . . . ?
Cl1 Ru1 C14 C19 1.0(2) . . . . ?
C24 P1 C21 C22 -163.71(18) . . . . ?
C1 P1 C21 C22 -53.8(2) . . . . ?
Ru1 P1 C21 C22 54.02(19) . . . . ?
C24 P1 C21 C23 -36.5(2) . . . . ?
C1 P1 C21 C23 73.4(2) . . . . ?
Ru1 P1 C21 C23 -178.76(17) . . . . ?
C21 P1 C24 C26 168.7(2) . . . . ?
C1 P1 C24 C26 57.1(2) . . . . ?
Ru1 P1 C24 C26 -52.9(2) . . . . ?
C21 P1 C24 C25 -67.5(2) . . . . ?
C1 P1 C24 C25 -179.05(19) . . . . ?
Ru1 P1 C24 C25 70.9(2) . . . . ?
C33 C31 C32 C33 0.7(5) . . . 3_576 ?
C32 C31 C33 C32 -0.7(5) . . . 3_576 ?
